data_2222830
loop_
_publ_author_name
'Jiang, Jiaxun'
'Lu, Yao'
'Yuan, Limin'
'Liu, Wenlong'

_publ_section_title
;
 Hexaaquacobalt(II)
 bis{[<i>N</i>-(4-methoxy-2-oxidobenzylidene)glycylglycinato]nickel(II)}
 hexahydrate
;
_journal_coeditor_code PK2168
_journal_issue 8
_journal_name_full 'Acta Crystallographica Section E'
_journal_page_first m952
_journal_paper_doi 10.1107/S1600536809026750
_journal_volume 65
_journal_year 2009
_chemical_formula_iupac '[Co (H2 O)6] [Ni (C12 H11 N2 O5)]2, 6H2 O'
_chemical_formula_moiety 'Co H12 O6 2+, 2(C12 H11 N2 Ni O5 -), 6(H2 O)'
_chemical_formula_sum 'C24 H46 Co N4 Ni2 O22'
_chemical_formula_weight 919.00
_chemical_name_systematic
;
Hexaaquacobalt(II)
bis{[<i>N</i>-(4-methoxy-2-oxidobenzylidene)glycylglycinato]nickel(II)}
hexahydrate
;
_space_group_IT_number 2
_symmetry_cell_setting triclinic
_symmetry_space_group_name_Hall '-P 1'
_symmetry_space_group_name_H-M 'P -1'
_atom_sites_solution_hydrogens geom
_atom_sites_solution_primary direct
_atom_sites_solution_secondary difmap
_audit_creation_method SHELXL-97
_cell_angle_alpha 76.3250(10)
_cell_angle_beta 76.6540(10)
_cell_angle_gamma 80.3340(10)
_cell_formula_units_Z 1
_cell_length_a 7.9052(8)
_cell_length_b 10.7595(10)
_cell_length_c 11.5032(11)
_cell_measurement_reflns_used 6194
_cell_measurement_temperature 296(2)
_cell_measurement_theta_max 28.37
_cell_measurement_theta_min 2.41
_cell_volume 918.34(15)
_computing_cell_refinement 'SAINT-Plus (Bruker, 2003)'
_computing_data_collection 'SMART (Bruker, 2002)'
_computing_data_reduction 'SAINT-Plus (Bruker, 2003)'
_computing_molecular_graphics 'SHELXTL (Sheldrick, 2008)'
_computing_publication_material 'SHELXTL (Sheldrick, 2008)'
_computing_structure_refinement 'SHELXTL (Sheldrick, 2008)'
_computing_structure_solution 'SHELXTL (Sheldrick, 2008)'
_diffrn_ambient_temperature 296(2)
_diffrn_measured_fraction_theta_full 0.991
_diffrn_measured_fraction_theta_max 0.991
_diffrn_measurement_device_type 'Bruker SMART APEX CCD'
_diffrn_measurement_method '\f and \w'
_diffrn_radiation_monochromator graphite
_diffrn_radiation_source 'sealed tube'
_diffrn_radiation_type MoK\a
_diffrn_radiation_wavelength 0.71073
_diffrn_reflns_av_R_equivalents 0.0725
_diffrn_reflns_av_sigmaI/netI 0.0565
_diffrn_reflns_limit_h_max 9
_diffrn_reflns_limit_h_min -9
_diffrn_reflns_limit_k_max 13
_diffrn_reflns_limit_k_min -13
_diffrn_reflns_limit_l_max 14
_diffrn_reflns_limit_l_min -14
_diffrn_reflns_number 7254
_diffrn_reflns_theta_full 26.00
_diffrn_reflns_theta_max 26.00
_diffrn_reflns_theta_min 1.86
_diffrn_standards_number 0
_exptl_absorpt_coefficient_mu 1.552
_exptl_absorpt_correction_T_max 0.672
_exptl_absorpt_correction_T_min 0.633
_exptl_absorpt_correction_type multi-scan
_exptl_absorpt_process_details '(SADABS; Sheldrick, 2004)'
_exptl_crystal_colour yellow
_exptl_crystal_density_diffrn 1.662
_exptl_crystal_density_method 'not measured'
_exptl_crystal_description block
_exptl_crystal_F_000 477
_exptl_crystal_size_max 0.30
_exptl_crystal_size_mid 0.30
_exptl_crystal_size_min 0.25
_refine_diff_density_max 0.670
_refine_diff_density_min -0.880
_refine_ls_extinction_method none
_refine_ls_goodness_of_fit_ref 1.042
_refine_ls_hydrogen_treatment mixed
_refine_ls_matrix_type full
_refine_ls_number_parameters 272
_refine_ls_number_reflns 3572
_refine_ls_number_restraints 18
_refine_ls_restrained_S_all 1.042
_refine_ls_R_factor_all 0.0374
_refine_ls_R_factor_gt 0.0352
_refine_ls_shift/su_max 0.002
_refine_ls_shift/su_mean 0.000
_refine_ls_structure_factor_coef Fsqd
_refine_ls_weighting_details 'calc w=1/[\s^2^(Fo^2^)+(0.0608P)^2^+0.0666P] where P=(Fo^2^+2Fc^2^)/3'
_refine_ls_weighting_scheme calc
_refine_ls_wR_factor_gt 0.0889
_refine_ls_wR_factor_ref 0.0909
_reflns_number_gt 3300
_reflns_number_total 3572
_reflns_threshold_expression I>2\s(I)
_cod_data_source_file pk2168.cif
_cod_data_source_block I
_cod_database_code 2222830
_cod_database_fobs_code 2222830

loop_
_symmetry_equiv_pos_as_xyz
'x, y, z'
'-x, -y, -z'

loop_
_atom_site_type_symbol
_atom_site_label
_atom_site_fract_x
_atom_site_fract_y
_atom_site_fract_z
_atom_site_U_iso_or_equiv
_atom_site_adp_type
_atom_site_calc_flag
_atom_site_refinement_flags
_atom_site_occupancy
_atom_site_disorder_assembly
_atom_site_disorder_group
Ni Ni1 0.53859(3) 0.70463(2) 0.993860(18) 0.02321(10) Uani d . 1 . .
Co Co1 0.5000 1.0000 0.5000 0.02262(11) Uani d S 1 . .
C C1 0.7940(2) 0.51644(17) 0.89989(17) 0.0253(4) Uani d . 1 . .
C C2 0.9034(2) 0.46971(18) 0.79967(18) 0.0292(4) Uani d . 1 . .
H H2 0.9018 0.5164 0.7207 0.035 Uiso calc R 1 . .
C C3 1.0127(2) 0.35529(19) 0.81779(19) 0.0302(4) Uani d . 1 . .
C C4 1.0201(3) 0.28302(19) 0.9361(2) 0.0349(4) Uani d . 1 . .
H H4 1.0962 0.2073 0.9477 0.042 Uiso calc R 1 . .
C C5 0.9134(3) 0.32634(18) 1.03332(19) 0.0329(4) Uani d . 1 . .
H H5 0.9168 0.2780 1.1115 0.039 Uiso calc R 1 . .
C C6 0.7977(2) 0.44218(17) 1.01975(17) 0.0273(4) Uani d . 1 . .
C C7 0.6938(2) 0.48078(18) 1.12730(18) 0.0295(4) Uani d . 1 . .
H H7 0.7051 0.4269 1.2020 0.035 Uiso calc R 1 . .
C C8 0.4866(2) 0.6148(2) 1.24644(17) 0.0337(4) Uani d . 1 . .
H H8A 0.5669 0.6223 1.2960 0.040 Uiso calc R 1 . .
H H8B 0.4162 0.5464 1.2908 0.040 Uiso calc R 1 . .
C C9 0.3700(2) 0.74026(19) 1.22086(16) 0.0268(4) Uani d . 1 . .
C C10 0.2913(2) 0.90964(18) 1.05217(17) 0.0290(4) Uani d . 1 . .
H H10A 0.3237 0.9817 1.0760 0.035 Uiso calc R 1 . .
H H10B 0.1664 0.9068 1.0811 0.035 Uiso calc R 1 . .
C C11 0.3377(2) 0.92460(18) 0.91472(17) 0.0282(4) Uani d . 1 . .
C C12 1.1187(3) 0.3666(2) 0.6024(2) 0.0459(5) Uani d . 1 . .
H H12A 1.0029 0.3720 0.5875 0.069 Uiso calc R 1 . .
H H12B 1.2000 0.3187 0.5483 0.069 Uiso calc R 1 . .
H H12C 1.1511 0.4518 0.5884 0.069 Uiso calc R 1 . .
N N1 0.58553(19) 0.58460(15) 1.12880(14) 0.0268(3) Uani d . 1 . .
N N2 0.3876(2) 0.79006(16) 1.10386(14) 0.0273(3) Uani d . 1 . .
O O1 0.69326(16) 0.62706(13) 0.87706(12) 0.028 Uani d . 1 . .
O O2 0.45819(18) 0.84079(13) 0.87239(11) 0.0307(3) Uani d . 1 . .
O O3 0.26077(19) 1.01400(14) 0.84986(12) 0.0393(3) Uani d . 1 . .
O O4 0.27210(18) 0.78848(15) 1.30738(12) 0.0342(3) Uani d . 1 . .
O O5 1.12210(19) 0.30305(15) 0.72600(14) 0.0408(3) Uani d . 1 . .
O O6 0.4645(2) 0.83132(15) 0.62941(13) 0.0392(3) Uani d D 1 . .
H H6A 0.387(3) 0.794(3) 0.618(2) 0.059 Uiso d D 1 . .
H H6B 0.457(4) 0.831(3) 0.7041(17) 0.059 Uiso d D 1 . .
O O7 0.46103(19) 1.10891(15) 0.63028(12) 0.0339(3) Uani d D 1 . .
H H7A 0.386(3) 1.093(3) 0.6968(19) 0.051 Uiso d D 1 . .
H H7B 0.551(2) 1.129(3) 0.645(2) 0.051 Uiso d D 1 . .
O O8 0.23876(17) 1.02599(15) 0.49286(13) 0.0361(3) Uani d D 1 . .
H H8C 0.162(3) 1.018(3) 0.5560(17) 0.054 Uiso d D 1 . .
H H8D 0.208(3) 1.089(2) 0.4394(19) 0.054 Uiso d D 1 . .
O O9 0.2328(2) 0.69532(17) 0.57292(15) 0.0458(4) Uani d D 1 . .
H H9A 0.127(3) 0.722(3) 0.601(2) 0.069 Uiso d D 1 . .
H H9B 0.251(4) 0.717(3) 0.4978(15) 0.069 Uiso d D 1 . .
O O10 0.00613(19) 0.01756(16) 0.71029(14) 0.0415(4) Uani d D 1 . .
H H10C -0.067(3) 0.081(2) 0.699(3) 0.062 Uiso d D 1 . .
H H10D 0.073(3) 0.029(3) 0.752(3) 0.062 Uiso d D 1 . .
O O11 0.1080(2) 0.20515(16) 0.31073(15) 0.0446(4) Uani d D 1 . .
H H11B 0.178(3) 0.248(3) 0.254(2) 0.067 Uiso d D 1 . .
H H11A 0.080(4) 0.150(2) 0.280(3) 0.067 Uiso d D 1 . .

loop_
_atom_site_aniso_label
_atom_site_aniso_U_11
_atom_site_aniso_U_22
_atom_site_aniso_U_33
_atom_site_aniso_U_12
_atom_site_aniso_U_13
_atom_site_aniso_U_23
Ni1 0.02687(14) 0.02163(15) 0.01832(14) 0.00209(10) -0.00428(10) -0.00239(10)
Co1 0.02615(18) 0.0238(2) 0.01660(18) -0.00234(14) -0.00260(13) -0.00383(13)
C1 0.0255(8) 0.0193(8) 0.0313(9) -0.0020(6) -0.0082(7) -0.0040(7)
C2 0.0315(9) 0.0232(9) 0.0317(10) -0.0001(7) -0.0080(7) -0.0042(7)
C3 0.0282(8) 0.0240(9) 0.0398(11) -0.0004(7) -0.0075(8) -0.0108(8)
C4 0.0354(9) 0.0230(9) 0.0459(12) 0.0035(7) -0.0143(9) -0.0048(8)
C5 0.0369(9) 0.0228(10) 0.0387(10) -0.0010(8) -0.0158(8) 0.0002(8)
C6 0.0285(8) 0.0198(9) 0.0336(10) -0.0019(7) -0.0106(7) -0.0019(7)
C7 0.0316(8) 0.0253(9) 0.0292(9) -0.0038(7) -0.0102(7) 0.0036(7)
C8 0.0333(9) 0.0425(11) 0.0222(9) -0.0015(8) -0.0066(7) -0.0020(8)
C9 0.0269(8) 0.0333(10) 0.0215(8) -0.0059(7) -0.0044(7) -0.0067(7)
C10 0.0351(9) 0.0254(9) 0.0244(9) 0.0011(7) -0.0031(7) -0.0067(7)
C11 0.0328(9) 0.0238(9) 0.0249(9) 0.0013(7) -0.0026(7) -0.0053(7)
C12 0.0519(12) 0.0402(13) 0.0409(12) 0.0061(10) -0.0034(10) -0.0130(10)
N1 0.0278(7) 0.0279(8) 0.0227(7) -0.0017(6) -0.0065(6) -0.0012(6)
N2 0.0324(7) 0.0260(8) 0.0220(7) 0.0015(6) -0.0053(6) -0.0053(6)
O1 0.031 0.023 0.024 0.006 -0.004 -0.001
O2 0.0386(7) 0.0272(7) 0.0203(6) 0.0076(5) -0.0038(5) -0.0035(5)
O3 0.0491(8) 0.0322(8) 0.0258(7) 0.0151(6) -0.0042(6) -0.0019(6)
O4 0.0367(7) 0.0427(8) 0.0218(7) -0.0003(6) -0.0036(5) -0.0091(6)
O5 0.0438(8) 0.0324(8) 0.0418(8) 0.0109(6) -0.0068(7) -0.0116(7)
O6 0.0556(9) 0.0372(8) 0.0253(7) -0.0144(7) -0.0108(6) 0.0014(6)
O7 0.0368(7) 0.0401(8) 0.0258(7) -0.0076(6) 0.0001(5) -0.0129(6)
O8 0.0303(7) 0.0435(9) 0.0288(7) 0.0000(6) -0.0052(5) -0.0005(6)
O9 0.0518(9) 0.0448(10) 0.0398(9) -0.0103(8) -0.0107(7) -0.0022(7)
O10 0.0363(7) 0.0485(10) 0.0365(8) 0.0039(7) -0.0028(6) -0.0128(7)
O11 0.0486(9) 0.0420(9) 0.0361(8) -0.0067(7) -0.0053(7) 0.0037(7)

loop_
_atom_type_symbol
_atom_type_description
_atom_type_scat_dispersion_real
_atom_type_scat_dispersion_imag
_atom_type_scat_source
C C 0.0033 0.0016 'International Tables Vol C Tables 4.2.6.8 and 6.1.1.4'
H H 0.0000 0.0000 'International Tables Vol C Tables 4.2.6.8 and 6.1.1.4'
N N 0.0061 0.0033 'International Tables Vol C Tables 4.2.6.8 and 6.1.1.4'
O O 0.0106 0.0060 'International Tables Vol C Tables 4.2.6.8 and 6.1.1.4'
Co Co 0.3494 0.9721 'International Tables Vol C Tables 4.2.6.8 and 6.1.1.4'
Ni Ni 0.3393 1.1124 'International Tables Vol C Tables 4.2.6.8 and 6.1.1.4'

loop_
_geom_angle_atom_site_label_1
_geom_angle_atom_site_label_2
_geom_angle_atom_site_label_3
_geom_angle_site_symmetry_1
_geom_angle_site_symmetry_3
_geom_angle
_geom_angle_publ_flag
N2 Ni1 N1 . . 85.19(7) ?
N2 Ni1 O1 . . 176.83(6) ?
N1 Ni1 O1 . . 97.51(6) ?
N2 Ni1 O2 . . 85.41(6) ?
N1 Ni1 O2 . . 170.42(6) ?
O1 Ni1 O2 . . 91.94(5) ?
O7 Co1 O7 2_676 . 180.0000(10) ?
O7 Co1 O8 2_676 . 87.11(6) ?
O7 Co1 O8 . . 92.89(6) ?
O7 Co1 O8 2_676 2_676 92.89(6) ?
O7 Co1 O8 . 2_676 87.11(6) ?
O8 Co1 O8 . 2_676 180.0000(10) ?
O7 Co1 O6 2_676 . 87.25(6) ?
O7 Co1 O6 . . 92.75(6) ?
O8 Co1 O6 . . 90.07(6) ?
O8 Co1 O6 2_676 . 89.93(6) ?
O7 Co1 O6 2_676 2_676 92.75(6) ?
O7 Co1 O6 . 2_676 87.25(6) ?
O8 Co1 O6 . 2_676 89.93(6) ?
O8 Co1 O6 2_676 2_676 90.07(6) ?
O6 Co1 O6 . 2_676 180.00(6) ?
O1 C1 C2 . . 118.00(16) ?
O1 C1 C6 . . 123.54(17) ?
C2 C1 C6 . . 118.46(17) ?
C3 C2 C1 . . 120.68(18) ?
C3 C2 H2 . . 119.7 ?
C1 C2 H2 . . 119.7 ?
O5 C3 C2 . . 124.42(18) ?
O5 C3 C4 . . 114.44(17) ?
C2 C3 C4 . . 121.15(18) ?
C5 C4 C3 . . 118.64(18) ?
C5 C4 H4 . . 120.7 ?
C3 C4 H4 . . 120.7 ?
C4 C5 C6 . . 122.47(18) ?
C4 C5 H5 . . 118.8 ?
C6 C5 H5 . . 118.8 ?
C5 C6 C1 . . 118.58(17) ?
C5 C6 C7 . . 118.28(17) ?
C1 C6 C7 . . 123.11(17) ?
N1 C7 C6 . . 124.99(17) ?
N1 C7 H7 . . 117.5 ?
C6 C7 H7 . . 117.5 ?
N1 C8 C9 . . 108.53(15) ?
N1 C8 H8A . . 110.0 ?
C9 C8 H8A . . 110.0 ?
N1 C8 H8B . . 110.0 ?
C9 C8 H8B . . 110.0 ?
H8A C8 H8B . . 108.4 ?
O4 C9 N2 . . 126.66(18) ?
O4 C9 C8 . . 121.02(16) ?
N2 C9 C8 . . 112.30(16) ?
N2 C10 C11 . . 107.22(14) ?
N2 C10 H10A . . 110.3 ?
C11 C10 H10A . . 110.3 ?
N2 C10 H10B . . 110.3 ?
C11 C10 H10B . . 110.3 ?
H10A C10 H10B . . 108.5 ?
O3 C11 O2 . . 123.75(17) ?
O3 C11 C10 . . 119.65(16) ?
O2 C11 C10 . . 116.61(15) ?
O5 C12 H12A . . 109.5 ?
O5 C12 H12B . . 109.5 ?
H12A C12 H12B . . 109.5 ?
O5 C12 H12C . . 109.5 ?
H12A C12 H12C . . 109.5 ?
H12B C12 H12C . . 109.5 ?
C7 N1 C8 . . 119.95(16) ?
C7 N1 Ni1 . . 125.62(13) ?
C8 N1 Ni1 . . 114.43(12) ?
C9 N2 C10 . . 124.56(16) ?
C9 N2 Ni1 . . 119.54(13) ?
C10 N2 Ni1 . . 115.88(12) ?
C1 O1 Ni1 . . 125.20(11) ?
C11 O2 Ni1 . . 114.57(11) ?
C3 O5 C12 . . 118.60(16) ?
Co1 O6 H6A . . 111(2) ?
Co1 O6 H6B . . 120(2) ?
H6A O6 H6B . . 113(2) ?
Co1 O7 H7A . . 121.4(18) ?
Co1 O7 H7B . . 117.0(18) ?
H7A O7 H7B . . 109(2) ?
Co1 O8 H8C . . 121.2(18) ?
Co1 O8 H8D . . 115.3(19) ?
H8C O8 H8D . . 111(2) ?
H9A O9 H9B . . 109(2) ?
H10C O10 H10D . . 111(2) ?
H11B O11 H11A . . 107(2) ?

loop_
_geom_bond_atom_site_label_1
_geom_bond_atom_site_label_2
_geom_bond_site_symmetry_2
_geom_bond_distance
_geom_bond_publ_flag
Ni1 N2 . 1.8318(15) ?
Ni1 N1 . 1.8364(15) ?
Ni1 O1 . 1.8510(13) ?
Ni1 O2 . 1.9058(13) ?
Co1 O7 2_676 2.0518(13) ?
Co1 O7 . 2.0518(13) ?
Co1 O8 . 2.0551(13) ?
Co1 O8 2_676 2.0551(13) ?
Co1 O6 . 2.0711(14) ?
Co1 O6 2_676 2.0711(14) ?
C1 O1 . 1.323(2) ?
C1 C2 . 1.413(3) ?
C1 C6 . 1.425(3) ?
C2 C3 . 1.382(3) ?
C2 H2 . 0.9300 ?
C3 O5 . 1.369(2) ?
C3 C4 . 1.408(3) ?
C4 C5 . 1.363(3) ?
C4 H4 . 0.9300 ?
C5 C6 . 1.416(3) ?
C5 H5 . 0.9300 ?
C6 C7 . 1.427(3) ?
C7 N1 . 1.289(2) ?
C7 H7 . 0.9300 ?
C8 N1 . 1.477(2) ?
C8 C9 . 1.509(3) ?
C8 H8A . 0.9700 ?
C8 H8B . 0.9700 ?
C9 O4 . 1.270(2) ?
C9 N2 . 1.310(2) ?
C10 N2 . 1.451(2) ?
C10 C11 . 1.514(3) ?
C10 H10A . 0.9700 ?
C10 H10B . 0.9700 ?
C11 O3 . 1.235(2) ?
C11 O2 . 1.289(2) ?
C12 O5 . 1.429(3) ?
C12 H12A . 0.9600 ?
C12 H12B . 0.9600 ?
C12 H12C . 0.9600 ?
O6 H6A . 0.831(16) ?
O6 H6B . 0.848(16) ?
O7 H7A . 0.854(16) ?
O7 H7B . 0.844(16) ?
O8 H8C . 0.827(16) ?
O8 H8D . 0.844(16) ?
O9 H9A . 0.850(17) ?
O9 H9B . 0.824(17) ?
O10 H10C . 0.822(16) ?
O10 H10D . 0.831(17) ?
O11 H11B . 0.850(17) ?
O11 H11A . 0.841(17) ?

loop_
_geom_hbond_atom_site_label_D
_geom_hbond_atom_site_label_H
_geom_hbond_atom_site_label_A
_geom_hbond_site_symmetry_A
_geom_hbond_distance_DH
_geom_hbond_distance_HA
_geom_hbond_distance_DA
_geom_hbond_angle_DHA
O6 H6A O9 . 0.831(16) 1.973(17) 2.796(2) 171(3)
O6 H6B O2 . 0.848(16) 1.964(16) 2.809(2) 175(3)
O7 H7A O3 . 0.854(16) 1.890(17) 2.721(2) 164(3)
O7 H7B O4 2_677 0.844(16) 2.007(17) 2.835(2) 167(3)
O8 H8C O10 1_565 0.827(16) 1.914(17) 2.733(2) 170(3)
O8 H8D O11 1_565 0.844(16) 1.927(17) 2.756(2) 167(3)
O9 H9A O11 2_566 0.850(17) 2.030(17) 2.871(2) 170(3)
O9 H9B O4 1_554 0.824(17) 2.121(18) 2.941(2) 173(3)
O10 H10C O4 2_567 0.822(16) 1.963(17) 2.775(2) 169(3)
O10 H10D O3 1_545 0.831(17) 2.025(17) 2.840(2) 167(3)
O11 H11B O1 2_666 0.850(17) 1.976(17) 2.817(2) 170(3)
O11 H11A O10 2_556 0.841(17) 1.999(18) 2.778(2) 154(3)
